data_7059041
loop_
_publ_author_name
'Landman, Maril\'e'
'Jansen van Rensburg, Armand'
'van Rooyen, Petrus H.'
'Conradie, Marrigje M.'
'Conradie, Jeanet'

_publ_section_title
;
 Triphenylstibine-substituted Fischer carbene complexes of tungsten(0):
 synthesis, structure, DFT and electrochemistry
;
_journal_issue 9
_journal_name_full 'New Journal of Chemistry'
_journal_page_first 7301
_journal_paper_doi 10.1039/C8NJ01008K
_journal_volume 42
_journal_year 2018
_chemical_formula_moiety 'C29 H23 O5 S Sb W'
_chemical_formula_sum 'C29 H23 O5 S Sb W'
_chemical_formula_weight 789.13
_space_group_crystal_system monoclinic
_space_group_IT_number 14
_space_group_name_Hall '-P 2yn'
_space_group_name_H-M_alt 'P 1 21/n 1'
_symmetry_space_group_name_Hall '-P 2yn'
_symmetry_space_group_name_H-M 'P 1 21/n 1'
_atom_sites_solution_hydrogens geom
_audit_block_doi 10.5517/ccdc.csd.cc1ytjjt
_audit_creation_method SHELXL-2017/1
_audit_update_record
;
2017-12-18 deposited with the CCDC.
2018-05-15 downloaded from the CCDC.
;
_cell_angle_alpha 90
_cell_angle_beta 115.85(3)
_cell_angle_gamma 90
_cell_formula_units_Z 4
_cell_length_a 10.355(8)
_cell_length_b 28.23(2)
_cell_length_c 10.896(8)
_cell_measurement_reflns_used 9473
_cell_measurement_temperature 150(2)
_cell_measurement_theta_max 30.46
_cell_measurement_theta_min 2.31
_cell_volume 2866(4)
_computing_cell_refinement 'Bruker SAINT'
_computing_data_collection 'Bruker APEX2'
_computing_data_reduction 'Bruker SAINT'
_computing_molecular_graphics
; <i>ORTEP-3 for Windows</i> (Farrugia, 1997),
 <i>Mercury</i> (Macrae <i>et al</i>., 2008)
_computing_publication_material   'SHELXL-2014'
  
_refine_special_details
 The thiophenyl and ether moieties attached to the carbene carbon atom are 
 observed in both possible orientations, in a ratio of approximately 0.79 to 0.21. 
 In addition, the ethyl carbon atoms are also disordered. The quality of the 
 data did not allow the modelling of all the atoms in the two orientations, 
 and the anisotropic displacement parameters of some atoms were restrained 
 during the refinement. In addition, the C-C bond lengths in the ether substituent 
 were also constrained during the refinement. 
;
_computing_structure_refinement 'SHELXTL-2017/1 (Sheldrick, 2017)'
_computing_structure_solution 'SHELXTS-2014/15 (Sheldrick, 2014)'
_diffrn_ambient_temperature 150(2)
_diffrn_measured_fraction_theta_full 1.000
_diffrn_measured_fraction_theta_max 1.000
_diffrn_measurement_device_type 'Bruker kappa Proton CMOS'
_diffrn_measurement_method '\f and \w scans'
_diffrn_radiation_monochromator 'Quazar multi-layer optics'
_diffrn_radiation_type MoK\a
_diffrn_radiation_wavelength 0.71073
_diffrn_reflns_av_R_equivalents 0.0462
_diffrn_reflns_av_unetI/netI 0.0168
_diffrn_reflns_Laue_measured_fraction_full 1.000
_diffrn_reflns_Laue_measured_fraction_max 1.000
_diffrn_reflns_limit_h_max 12
_diffrn_reflns_limit_h_min -12
_diffrn_reflns_limit_k_max 33
_diffrn_reflns_limit_k_min -33
_diffrn_reflns_limit_l_max 13
_diffrn_reflns_limit_l_min -13
_diffrn_reflns_number 83717
_diffrn_reflns_point_group_measured_fraction_full 1.000
_diffrn_reflns_point_group_measured_fraction_max 1.000
_diffrn_reflns_theta_full 25.242
_diffrn_reflns_theta_max 25.252
_diffrn_reflns_theta_min 2.199
_diffrn_source 'I\ms micro focus'
_exptl_absorpt_coefficient_mu 5.061
_exptl_absorpt_correction_T_max 0.7474
_exptl_absorpt_correction_T_min 0.5833
_exptl_absorpt_correction_type multi-scan
_exptl_absorpt_process_details
;
 SADABS 2016/2: Krause, L., Herbst-Irmer, R., Sheldrick G.M. & Stalke D.,
 J. Appl. Cryst. 48 (2015) 3-10
;
_exptl_crystal_colour bronze
_exptl_crystal_density_diffrn 1.829
_exptl_crystal_description block
_exptl_crystal_F_000 1512
_exptl_crystal_size_max 0.417
_exptl_crystal_size_mid 0.222
_exptl_crystal_size_min 0.178
_refine_diff_density_max 2.640
_refine_diff_density_min -2.235
_refine_diff_density_rms 0.198
_refine_ls_extinction_method none
_refine_ls_goodness_of_fit_ref 1.326
_refine_ls_hydrogen_treatment constr
_refine_ls_matrix_type full
_refine_ls_number_parameters 314
_refine_ls_number_reflns 5199
_refine_ls_number_restraints 2
_refine_ls_restrained_S_all 1.326
_refine_ls_R_factor_all 0.0536
_refine_ls_R_factor_gt 0.0533
_refine_ls_shift/su_max 0.001
_refine_ls_shift/su_mean 0.000
_refine_ls_structure_factor_coef Fsqd
_refine_ls_weighting_details 'w=1/[\s^2^(Fo^2^)+56.7191P] where P=(Fo^2^+2Fc^2^)/3'
_refine_ls_weighting_scheme calc
_refine_ls_wR_factor_gt 0.1213
_refine_ls_wR_factor_ref 0.1214
_reflns_Friedel_coverage 0.000
_reflns_number_gt 5145
_reflns_number_total 5199
_reflns_threshold_expression 'I > 2\s(I)'
_cod_data_source_file c8nj01008k2.cif
_cod_data_source_block shelx
_cod_database_code 7059041
_shelx_shelxl_version_number 2017/1
_shelx_space_group_comment
;
The symmetry employed for this shelxl refinement is uniquely defined
by the following loop, which should always be used as a source of
symmetry information in preference to the above space-group names.
They are only intended as comments.
;
_shelx_estimated_absorpt_t_min 0.227
_shelx_estimated_absorpt_t_max 0.466

loop_
_space_group_symop_operation_xyz
'x, y, z'
'-x+1/2, y+1/2, -z+1/2'
'-x, -y, -z'
'x-1/2, -y-1/2, z-1/2'

loop_
_atom_site_label
_atom_site_type_symbol
_atom_site_fract_x
_atom_site_fract_y
_atom_site_fract_z
_atom_site_U_iso_or_equiv
_atom_site_adp_type
_atom_site_occupancy
_atom_site_site_symmetry_order
_atom_site_calc_flag
_atom_site_refinement_flags_posn
_atom_site_refinement_flags_adp
_atom_site_refinement_flags_occupancy
_atom_site_disorder_assembly
_atom_site_disorder_group
W1 W 0.19487(4) 0.41492(2) 0.68526(4) 0.02735(13) Uani 1 1 d . . . . .
Sb1 Sb 0.27221(6) 0.34865(2) 0.54307(6) 0.02114(15) Uani 1 1 d . . . . .
S1 S 0.6219(4) 0.43744(14) 1.1193(4) 0.0441(13) Uani 0.793(10) 1 d . . P A 1
S1A S 0.685(2) 0.4538(9) 0.942(3) 0.100(11) Uani 0.207(10) 1 d . . P A 2
O1 O -0.1199(9) 0.3936(3) 0.4529(10) 0.062(3) Uani 1 1 d . . . . .
O2 O 0.1583(9) 0.3231(3) 0.8388(9) 0.045(2) Uani 1 1 d . . . . .
O3 O 0.0557(11) 0.4803(3) 0.8263(10) 0.062(3) Uani 1 1 d . . . . .
O4 O 0.1915(12) 0.5031(3) 0.5023(9) 0.062(3) Uani 1 1 d . . . . .
O6 O 0.5283(9) 0.4467(3) 0.8370(10) 0.051(2) Uani 1 1 d . . . . .
C1 C -0.0053(13) 0.4012(4) 0.5361(12) 0.043(3) Uani 1 1 d . . . . .
C2 C 0.1774(11) 0.3571(4) 0.7890(11) 0.033(2) Uani 1 1 d . . . . .
C3 C 0.1079(12) 0.4566(4) 0.7763(12) 0.042(3) Uani 1 1 d . . . . .
C4 C 0.1988(13) 0.4713(4) 0.5689(12) 0.041(3) Uani 1 1 d . . . . .
C6 C 0.4089(13) 0.4316(4) 0.8464(13) 0.0422(11) Uani 1 1 d . . . . .
C7 C 0.4512(13) 0.4292(4) 0.9924(13) 0.0422(11) Uani 1 1 d . . . . .
C8 C 0.3620(13) 0.4189(4) 1.0554(13) 0.0422(11) Uani 1 1 d . . . . .
H8 H 0.262025 0.413026 1.006083 0.051 Uiso 1 1 calc R U . . .
C9 C 0.4351(13) 0.4181(4) 1.1994(13) 0.0422(11) Uani 1 1 d . . . . .
H9 H 0.390363 0.412261 1.257717 0.051 Uiso 1 1 calc R U . . .
C10 C 0.5695(13) 0.4261(4) 1.2411(13) 0.0422(11) Uani 1 1 d . . . . .
H10 H 0.634909 0.425708 1.335058 0.051 Uiso 1 1 calc R U . A 1
C11 C 0.5351(11) 0.4535(4) 0.7054(13) 0.0422(11) Uani 0.71(3) 1 d D . P A 3
H11A H 0.486441 0.482965 0.658976 0.051 Uiso 0.71(3) 1 calc R U P A 3
H11B H 0.494721 0.426136 0.643466 0.051 Uiso 0.71(3) 1 calc R U P A 3
C12 C 0.7011(13) 0.4568(6) 0.760(2) 0.0422(11) Uani 0.71(3) 1 d D . P A 3
H12A H 0.724667 0.469660 0.688786 0.063 Uiso 0.71(3) 1 calc R U P A 3
H12B H 0.743241 0.425176 0.786143 0.063 Uiso 0.71(3) 1 calc R U P A 3
H12C H 0.739940 0.477714 0.839910 0.063 Uiso 0.71(3) 1 calc R U P A 3
C11A C 0.5351(11) 0.4535(4) 0.7054(13) 0.0422(11) Uani 0.29(3) 1 d D . P A 4
H11C H 0.474088 0.481384 0.662584 0.051 Uiso 0.29(3) 1 calc R U P A 4
H11D H 0.484809 0.425880 0.648624 0.051 Uiso 0.29(3) 1 calc R U P A 4
C12A C 0.671(4) 0.4602(15) 0.684(6) 0.0422(11) Uani 0.29(3) 1 d D . P A 4
H12D H 0.655088 0.485561 0.617859 0.063 Uiso 0.29(3) 1 calc R U P A 4
H12E H 0.692796 0.430618 0.650002 0.063 Uiso 0.29(3) 1 calc R U P A 4
H12F H 0.751257 0.468587 0.771159 0.063 Uiso 0.29(3) 1 calc R U P A 4
C20 C 0.4881(10) 0.3299(3) 0.5840(10) 0.025(2) Uani 1 1 d . . . . .
C21 C 0.5865(12) 0.3245(4) 0.7204(12) 0.036(2) Uani 1 1 d . . . . .
H21 H 0.557856 0.329932 0.791031 0.044 Uiso 1 1 calc R U . . .
C22 C 0.7270(11) 0.3111(4) 0.7522(13) 0.040(3) Uani 1 1 d . . . . .
H22 H 0.794405 0.307327 0.844841 0.047 Uiso 1 1 calc R U . . .
C23 C 0.7682(12) 0.3032(4) 0.6502(15) 0.050(3) Uani 1 1 d . . . . .
H23 H 0.863725 0.293560 0.672663 0.061 Uiso 1 1 calc R U . . .
C24 C 0.6720(13) 0.3093(5) 0.5147(15) 0.051(3) Uani 1 1 d . . . . .
H24 H 0.702245 0.304434 0.444910 0.061 Uiso 1 1 calc R U . . .
C25 C 0.5303(12) 0.3226(4) 0.4806(12) 0.038(3) Uani 1 1 d . . . . .
H25 H 0.463679 0.326564 0.387844 0.046 Uiso 1 1 calc R U . . .
C30 C 0.1703(10) 0.3572(4) 0.3235(10) 0.026(2) Uani 1 1 d . . . . .
C31 C 0.1093(12) 0.4007(4) 0.2682(11) 0.035(2) Uani 1 1 d . . . . .
H31 H 0.114045 0.426388 0.326370 0.042 Uiso 1 1 calc R U . . .
C32 C 0.0421(14) 0.4063(4) 0.1287(11) 0.045(3) Uani 1 1 d . . . . .
H32 H 0.002589 0.436162 0.090949 0.054 Uiso 1 1 calc R U . . .
C33 C 0.0314(12) 0.3689(4) 0.0434(10) 0.034(2) Uani 1 1 d . . . . .
H33 H -0.016267 0.372962 -0.052692 0.041 Uiso 1 1 calc R U . . .
C34 C 0.0913(12) 0.3249(4) 0.0992(11) 0.034(2) Uani 1 1 d . . . . .
H34 H 0.085805 0.299147 0.040969 0.041 Uiso 1 1 calc R U . . .
C35 C 0.1587(11) 0.3190(4) 0.2399(11) 0.031(2) Uani 1 1 d . . . . .
H35 H 0.196552 0.289051 0.278354 0.037 Uiso 1 1 calc R U . . .
C40 C 0.1948(10) 0.2793(3) 0.5546(10) 0.025(2) Uani 1 1 d . . . . .
C41 C 0.2859(13) 0.2420(4) 0.6190(12) 0.038(3) Uani 1 1 d . . . . .
H41 H 0.386781 0.246069 0.654660 0.046 Uiso 1 1 calc R U . . .
C42 C 0.2288(16) 0.1978(4) 0.6318(14) 0.052(3) Uani 1 1 d . . . . .
H42 H 0.291082 0.172093 0.675554 0.062 Uiso 1 1 calc R U . . .
C43 C 0.0802(17) 0.1921(4) 0.5796(14) 0.056(4) Uani 1 1 d . . . . .
H43 H 0.040985 0.162631 0.588678 0.067 Uiso 1 1 calc R U . . .
C44 C -0.0079(14) 0.2290(5) 0.5158(15) 0.049(3) Uani 1 1 d . . . . .
H44 H -0.108819 0.224766 0.479608 0.059 Uiso 1 1 calc R U . . .
C45 C 0.0448(12) 0.2721(4) 0.5025(13) 0.041(3) Uani 1 1 d . . . . .
H45 H -0.019408 0.297299 0.458086 0.049 Uiso 1 1 calc R U . . .

loop_
_atom_site_aniso_label
_atom_site_aniso_U_11
_atom_site_aniso_U_22
_atom_site_aniso_U_33
_atom_site_aniso_U_23
_atom_site_aniso_U_13
_atom_site_aniso_U_12
W1 0.0234(2) 0.0245(2) 0.0277(2) -0.00500(16) 0.00519(16) 0.00771(16)
Sb1 0.0209(3) 0.0183(3) 0.0229(3) -0.0005(2) 0.0083(2) 0.0022(2)
S1 0.0273(19) 0.039(2) 0.050(2) -0.0037(17) 0.0019(16) -0.0026(15)
S1A 0.031(10) 0.082(16) 0.16(3) 0.032(16) 0.016(12) 0.001(9)
O1 0.028(5) 0.061(6) 0.071(6) -0.017(5) -0.003(5) 0.008(4)
O2 0.050(5) 0.043(5) 0.052(5) 0.008(4) 0.029(4) 0.004(4)
O3 0.069(6) 0.054(6) 0.056(6) -0.024(5) 0.022(5) 0.023(5)
O4 0.089(7) 0.022(4) 0.051(5) 0.009(4) 0.007(5) 0.008(4)
O6 0.031(4) 0.038(5) 0.081(7) 0.004(4) 0.023(4) -0.005(4)
C1 0.040(7) 0.035(6) 0.041(7) -0.009(5) 0.005(6) 0.015(5)
C2 0.023(5) 0.041(6) 0.036(6) -0.010(5) 0.014(5) 0.005(4)
C3 0.024(5) 0.042(7) 0.044(7) -0.002(5) 0.001(5) 0.010(5)
C4 0.045(7) 0.022(5) 0.040(6) 0.000(5) 0.003(5) 0.003(5)
C6 0.041(2) 0.031(2) 0.052(3) 0.000(2) 0.018(2) 0.0007(19)
C7 0.041(2) 0.031(2) 0.052(3) 0.000(2) 0.018(2) 0.0007(19)
C8 0.041(2) 0.031(2) 0.052(3) 0.000(2) 0.018(2) 0.0007(19)
C9 0.041(2) 0.031(2) 0.052(3) 0.000(2) 0.018(2) 0.0007(19)
C10 0.041(2) 0.031(2) 0.052(3) 0.000(2) 0.018(2) 0.0007(19)
C11 0.041(2) 0.031(2) 0.052(3) 0.000(2) 0.018(2) 0.0007(19)
C12 0.041(2) 0.031(2) 0.052(3) 0.000(2) 0.018(2) 0.0007(19)
C11A 0.041(2) 0.031(2) 0.052(3) 0.000(2) 0.018(2) 0.0007(19)
C12A 0.041(2) 0.031(2) 0.052(3) 0.000(2) 0.018(2) 0.0007(19)
C20 0.020(5) 0.019(5) 0.033(5) -0.003(4) 0.009(4) -0.005(4)
C21 0.033(6) 0.030(6) 0.037(6) -0.005(5) 0.007(5) -0.006(5)
C22 0.022(5) 0.033(6) 0.048(7) 0.003(5) 0.001(5) 0.002(4)
C23 0.019(5) 0.046(7) 0.088(10) 0.014(7) 0.024(6) 0.003(5)
C24 0.038(7) 0.062(9) 0.066(9) 0.012(7) 0.035(7) 0.007(6)
C25 0.032(6) 0.047(7) 0.038(6) 0.011(5) 0.018(5) 0.003(5)
C30 0.027(5) 0.030(5) 0.022(5) 0.008(4) 0.011(4) 0.000(4)
C31 0.041(6) 0.028(5) 0.028(5) -0.002(4) 0.009(5) 0.008(5)
C32 0.070(9) 0.026(6) 0.028(6) 0.009(5) 0.012(6) 0.018(6)
C33 0.035(6) 0.041(6) 0.021(5) 0.003(4) 0.007(4) 0.002(5)
C34 0.039(6) 0.037(6) 0.030(5) -0.008(5) 0.018(5) -0.006(5)
C35 0.035(6) 0.024(5) 0.032(5) 0.005(4) 0.014(5) 0.001(4)
C40 0.027(5) 0.023(5) 0.024(5) -0.005(4) 0.011(4) -0.005(4)
C41 0.036(6) 0.030(6) 0.041(6) 0.005(5) 0.009(5) -0.003(5)
C42 0.069(9) 0.021(6) 0.054(8) 0.011(5) 0.016(7) -0.002(6)
C43 0.079(10) 0.027(6) 0.063(9) -0.013(6) 0.035(8) -0.026(7)
C44 0.040(7) 0.043(7) 0.070(9) -0.011(6) 0.030(7) -0.011(6)
C45 0.027(6) 0.037(6) 0.055(7) -0.005(5) 0.016(5) -0.005(5)

loop_
_atom_type_symbol
_atom_type_description
_atom_type_scat_dispersion_real
_atom_type_scat_dispersion_imag
_atom_type_scat_source
C C 0.0033 0.0016 'International Tables Vol C Tables 4.2.6.8 and 6.1.1.4'
H H 0.0000 0.0000 'International Tables Vol C Tables 4.2.6.8 and 6.1.1.4'
O O 0.0106 0.0060 'International Tables Vol C Tables 4.2.6.8 and 6.1.1.4'
S S 0.1246 0.1234 'International Tables Vol C Tables 4.2.6.8 and 6.1.1.4'
Sb Sb -0.5866 1.5461 'International Tables Vol C Tables 4.2.6.8 and 6.1.1.4'
W W -0.8490 6.8722 'International Tables Vol C Tables 4.2.6.8 and 6.1.1.4'

loop_
_citation_id
_citation_doi
_citation_year
1 10.1039/C8NJ01008K 2018

loop_
_geom_angle_atom_site_label_1
_geom_angle_atom_site_label_2
_geom_angle_atom_site_label_3
_geom_angle
C3 W1 C2 91.6(5)
C3 W1 C1 89.2(5)
C2 W1 C1 89.2(5)
C3 W1 C4 89.1(5)
C2 W1 C4 175.7(4)
C1 W1 C4 86.6(5)
C3 W1 C6 89.6(5)
C2 W1 C6 91.7(4)
C1 W1 C6 178.5(4)
C4 W1 C6 92.5(5)
C3 W1 Sb1 170.3(3)
C2 W1 Sb1 83.5(3)
C1 W1 Sb1 82.4(3)
C4 W1 Sb1 95.2(4)
C6 W1 Sb1 98.9(3)
C40 Sb1 C20 98.4(4)
C40 Sb1 C30 98.8(4)
C20 Sb1 C30 102.6(4)
C40 Sb1 W1 112.3(3)
C20 Sb1 W1 125.5(3)
C30 Sb1 W1 115.0(3)
C10 S1 C7 92.1(6)
C6 O6 C11A 123.1(10)
C6 O6 C11 123.1(10)
C6 O6 S1A 133.3(15)
O1 C1 W1 178.9(12)
O2 C2 W1 174.6(9)
O3 C3 W1 178.7(11)
O4 C4 W1 175.4(12)
O6 C6 C7 104.4(10)
O6 C6 W1 130.0(9)
C7 C6 W1 125.6(9)
C8 C7 C6 126.6(11)
C8 C7 S1 107.5(10)
C6 C7 S1 125.9(10)
C7 C8 C9 113.5(11)
C7 C8 H8 123.3
C9 C8 H8 123.3
C10 C9 C8 111.3(12)
C10 C9 H9 124.3
C8 C9 H9 124.3
C9 C10 S1 115.5(11)
C9 C10 H10 122.2
S1 C10 H10 122.2
O6 C11 C12 98.5(11)
O6 C11 H11A 112.1
C12 C11 H11A 112.1
O6 C11 H11B 112.1
C12 C11 H11B 112.1
H11A C11 H11B 109.7
C11 C12 H12A 109.5
C11 C12 H12B 109.5
H12A C12 H12B 109.5
C11 C12 H12C 109.5
H12A C12 H12C 109.5
H12B C12 H12C 109.5
O6 C11A C12A 127(2)
O6 C11A H11C 105.7
C12A C11A H11C 105.7
O6 C11A H11D 105.7
C12A C11A H11D 105.7
H11C C11A H11D 106.1
C11A C12A H12D 109.5
C11A C12A H12E 109.5
H12D C12A H12E 109.5
C11A C12A H12F 109.5
H12D C12A H12F 109.5
H12E C12A H12F 109.5
C25 C20 C21 120.3(10)
C25 C20 Sb1 122.4(7)
C21 C20 Sb1 117.3(8)
C22 C21 C20 119.5(11)
C22 C21 H21 120.2
C20 C21 H21 120.2
C23 C22 C21 120.1(11)
C23 C22 H22 119.9
C21 C22 H22 119.9
C22 C23 C24 120.7(11)
C22 C23 H23 119.6
C24 C23 H23 119.6
C23 C24 C25 120.0(12)
C23 C24 H24 120.0
C25 C24 H24 120.0
C20 C25 C24 119.3(11)
C20 C25 H25 120.4
C24 C25 H25 120.4
C35 C30 C31 120.7(9)
C35 C30 Sb1 120.1(7)
C31 C30 Sb1 119.1(7)
C32 C31 C30 119.6(10)
C32 C31 H31 120.2
C30 C31 H31 120.2
C33 C32 C31 120.7(10)
C33 C32 H32 119.6
C31 C32 H32 119.6
C32 C33 C34 119.7(10)
C32 C33 H33 120.2
C34 C33 H33 120.2
C35 C34 C33 119.8(10)
C35 C34 H34 120.1
C33 C34 H34 120.1
C30 C35 C34 119.5(10)
C30 C35 H35 120.3
C34 C35 H35 120.3
C41 C40 C45 118.7(10)
C41 C40 Sb1 122.4(7)
C45 C40 Sb1 118.8(8)
C40 C41 C42 120.0(11)
C40 C41 H41 120.0
C42 C41 H41 120.0
C43 C42 C41 119.7(12)
C43 C42 H42 120.2
C41 C42 H42 120.2
C44 C43 C42 119.6(11)
C44 C43 H43 120.2
C42 C43 H43 120.2
C43 C44 C45 121.7(12)
C43 C44 H44 119.1
C45 C44 H44 119.1
C44 C45 C40 120.3(11)
C44 C45 H45 119.9
C40 C45 H45 119.9

loop_
_geom_bond_atom_site_label_1
_geom_bond_atom_site_label_2
_geom_bond_distance
W1 C3 1.991(12)
W1 C2 2.037(12)
W1 C1 2.037(12)
W1 C4 2.045(12)
W1 C6 2.196(12)
W1 Sb1 2.7609(15)
Sb1 C40 2.140(10)
Sb1 C20 2.146(10)
Sb1 C30 2.167(10)
S1 C10 1.668(13)
S1 C7 1.720(13)
S1A O6 1.53(2)
O1 C1 1.157(14)
O2 C2 1.162(14)
O3 C3 1.137(14)
O4 C4 1.136(14)
O6 C6 1.354(14)
O6 C11A 1.478(15)
O6 C11 1.478(15)
C6 C7 1.456(18)
C7 C8 1.400(17)
C8 C9 1.414(17)
C8 H8 0.9500
C9 C10 1.282(16)
C9 H9 0.9500
C10 H10 0.9500
C11 C12 1.558(9)
C11 H11A 0.9900
C11 H11B 0.9900
C12 H12A 0.9800
C12 H12B 0.9800
C12 H12C 0.9800
C11A C12A 1.532(10)
C11A H11C 0.9900
C11A H11D 0.9900
C12A H12D 0.9800
C12A H12E 0.9800
C12A H12F 0.9800
C20 C25 1.390(15)
C20 C21 1.396(14)
C21 C22 1.393(15)
C21 H21 0.9500
C22 C23 1.371(19)
C22 H22 0.9500
C23 C24 1.385(19)
C23 H23 0.9500
C24 C25 1.398(16)
C24 H24 0.9500
C25 H25 0.9500
C30 C35 1.382(14)
C30 C31 1.391(14)
C31 C32 1.377(15)
C31 H31 0.9500
C32 C33 1.377(16)
C32 H32 0.9500
C33 C34 1.404(16)
C33 H33 0.9500
C34 C35 1.390(15)
C34 H34 0.9500
C35 H35 0.9500
C40 C41 1.383(15)
C40 C45 1.417(14)
C41 C42 1.412(16)
C41 H41 0.9500
C42 C43 1.40(2)
C42 H42 0.9500
C43 C44 1.359(19)
C43 H43 0.9500
C44 C45 1.365(16)
C44 H44 0.9500
C45 H45 0.9500

loop_
_geom_torsion_atom_site_label_1
_geom_torsion_atom_site_label_2
_geom_torsion_atom_site_label_3
_geom_torsion_atom_site_label_4
_geom_torsion
C11A O6 C6 C7 178.9(9)
C11 O6 C6 C7 178.9(9)
S1A O6 C6 C7 9(2)
C11A O6 C6 W1 -2.2(16)
C11 O6 C6 W1 -2.2(16)
S1A O6 C6 W1 -172.0(15)
O6 C6 C7 C8 174.7(11)
W1 C6 C7 C8 -4.3(17)
O6 C6 C7 S1 -6.7(14)
W1 C6 C7 S1 174.3(6)
C10 S1 C7 C8 1.3(9)
C10 S1 C7 C6 -177.6(11)
C6 C7 C8 C9 178.6(11)
S1 C7 C8 C9 -0.3(13)
C7 C8 C9 C10 -1.3(15)
C8 C9 C10 S1 2.3(14)
C7 S1 C10 C9 -2.2(10)
C6 O6 C11 C12 -165.3(11)
C6 O6 C11A C12A -166(2)
C25 C20 C21 C22 -0.8(16)
Sb1 C20 C21 C22 178.2(8)
C20 C21 C22 C23 0.0(17)
C21 C22 C23 C24 1.1(18)
C22 C23 C24 C25 -1(2)
C21 C20 C25 C24 0.6(17)
Sb1 C20 C25 C24 -178.4(9)
C23 C24 C25 C20 0.5(19)
C35 C30 C31 C32 -2.8(17)
Sb1 C30 C31 C32 -178.9(9)
C30 C31 C32 C33 2(2)
C31 C32 C33 C34 -0.8(19)
C32 C33 C34 C35 1.1(17)
C31 C30 C35 C34 3.0(16)
Sb1 C30 C35 C34 179.1(8)
C33 C34 C35 C30 -2.2(16)
C45 C40 C41 C42 0.0(17)
Sb1 C40 C41 C42 175.6(9)
C40 C41 C42 C43 0(2)
C41 C42 C43 C44 1(2)
C42 C43 C44 C45 -1(2)
C43 C44 C45 C40 1(2)
C41 C40 C45 C44 -0.1(17)
Sb1 C40 C45 C44 -175.9(9)
